data_2021246
loop_
_publ_author_name
'Vassilyeva, Olga Yu.'
'Kasyanova, Katerina V.'
'Kokozay, Vladimir N.'
'Skelton, Brian W.'

_publ_section_title
;
 Crystal structure of
 dichloridobis{\m-2-methoxy-6-[(methylimino)methyl]phenolato}{2-methoxy-6-[(methylimino)methyl]phenolato}cadmium(II)cobalt(III)
 monohydrate
;
_journal_coeditor_code LH5882
_journal_issue 11
_journal_name_full 'Acta Crystallographica Section E Crystallographic Communications'
_journal_page_first 1532
_journal_paper_doi 10.1107/S2056989018013610
_journal_volume 74
_journal_year 2018
_chemical_formula_iupac '[Co Cd (C9 H10 N O2)3 Cl2], H2 O'
_chemical_formula_moiety 'C27 H30 Cd Cl2 Co N3 O6, H2 O'
_chemical_formula_sum 'C27 H32 Cd Cl2 Co N3 O7'
_chemical_formula_weight 752.78
_chemical_name_systematic
'Dichloridobis{\m-2-methoxy-6-[(methylimino)methyl]phenolato}{2-methoxy-6-[(methylimino)methyl]phenolato}cadmium(II)cobalt(III) monohydrate'
_space_group_IT_number 14
_symmetry_cell_setting monoclinic
_symmetry_space_group_name_Hall '-P 2yn'
_symmetry_space_group_name_H-M 'P 1 21/n 1'
_atom_sites_solution_hydrogens mixed
_audit_creation_method 'WinGX routine CIF_UPDATE'
_cell_angle_alpha 90
_cell_angle_beta 102.221(2)
_cell_angle_gamma 90
_cell_formula_units_Z 4
_cell_length_a 9.4036(2)
_cell_length_b 21.1588(4)
_cell_length_c 15.0319(3)
_cell_measurement_reflns_used 7300
_cell_measurement_temperature 100(2)
_cell_measurement_theta_max 66.888
_cell_measurement_theta_min 3.673
_cell_volume 2923.10(10)
_computing_cell_refinement
;
CrysAlis Pro (Rigaku OD, 2015)
;
_computing_data_collection
;
CrysAlis Pro (Rigaku OD, 2015)
;
_computing_data_reduction
;
CrysAlis Pro (Rigaku OD, 2015)
;
_computing_molecular_graphics
;
DIAMOND (Brandenburg, 1999) and Mercury (Macrae <i>et al.</i>,
2006)
;
_computing_publication_material
;
WinGX (Farrugia, 2012)
;
_computing_structure_refinement
;
SHELXL2014 (Sheldrick, 2015)
;
_computing_structure_solution
;
SIR92 (Altomare <i>et al.</i>,  1994)
;
_diffrn_ambient_temperature 100(2)
_diffrn_detector 'CCD plate'
_diffrn_detector_area_resol_mean 10.4738
_diffrn_measured_fraction_theta_full 0.994
_diffrn_measured_fraction_theta_max 0.994
_diffrn_measurement_device 'four-circle diffractometer'
_diffrn_measurement_device_type 'Oxford Diffraction Gemini'
_diffrn_measurement_method '\w scans'
_diffrn_radiation_monochromator mirror
_diffrn_radiation_probe x-ray
_diffrn_radiation_type CuK\a
_diffrn_radiation_wavelength 1.54178
_diffrn_reflns_av_R_equivalents 0.0602
_diffrn_reflns_av_unetI/netI 0.0879
_diffrn_reflns_limit_h_max 11
_diffrn_reflns_limit_h_min -7
_diffrn_reflns_limit_k_max 25
_diffrn_reflns_limit_k_min -25
_diffrn_reflns_limit_l_max 17
_diffrn_reflns_limit_l_min -17
_diffrn_reflns_number 25774
_diffrn_reflns_theta_full 67.342
_diffrn_reflns_theta_max 67.342
_diffrn_reflns_theta_min 3.663
_diffrn_source 'sealed X-ray tube'
_exptl_absorpt_coefficient_mu 12.381
_exptl_absorpt_correction_T_max 0.808
_exptl_absorpt_correction_T_min 0.216
_exptl_absorpt_correction_type analytical
_exptl_absorpt_process_details
;
(CrysAlis Pro; Rigaku OD, 2015)
;
_exptl_crystal_colour 'dark red'
_exptl_crystal_density_diffrn 1.711
_exptl_crystal_description plate
_exptl_crystal_F_000 1520
_exptl_crystal_size_max 0.29
_exptl_crystal_size_mid 0.07
_exptl_crystal_size_min 0.017
_refine_diff_density_max 2.104
_refine_diff_density_min -0.76
_refine_ls_extinction_method none
_refine_ls_goodness_of_fit_ref 1.02
_refine_ls_hydrogen_treatment mixed
_refine_ls_matrix_type full
_refine_ls_number_parameters 382
_refine_ls_number_reflns 5222
_refine_ls_number_restraints 2
_refine_ls_restrained_S_all 1.02
_refine_ls_R_factor_all 0.0574
_refine_ls_R_factor_gt 0.046
_refine_ls_shift/su_max 0.001
_refine_ls_shift/su_mean 0
_refine_ls_structure_factor_coef Fsqd
_refine_ls_weighting_details 'w=1/[\s^2^(Fo^2^)+(0.0562P)^2^+8.2206P] where P=(Fo^2^+2Fc^2^)/3'
_refine_ls_weighting_scheme calc
_refine_ls_wR_factor_gt 0.1095
_refine_ls_wR_factor_ref 0.1173
_reflns_number_gt 4362
_reflns_number_total 5222
_reflns_threshold_expression 'I > 2\s(I)'
_cod_data_source_file lh5882sup1.cif
_cod_data_source_block I
_cod_original_sg_symbol_H-M 'P 21/n'
_cod_database_code 2021246

loop_
_symmetry_equiv_pos_as_xyz
'x, y, z'
'-x+1/2, y+1/2, -z+1/2'
'-x, -y, -z'
'x-1/2, -y-1/2, z-1/2'

loop_
_atom_site_type_symbol
_atom_site_label
_atom_site_fract_x
_atom_site_fract_y
_atom_site_fract_z
_atom_site_U_iso_or_equiv
_atom_site_adp_type
_atom_site_calc_flag
_atom_site_occupancy
Cd Cd1 0.83717(3) 0.66924(2) 0.43122(2) 0.02764(12) Uani d 1
Co Co1 0.54906(8) 0.75790(4) 0.42739(5) 0.02739(19) Uani d 1
Cl Cl1 1.03803(16) 0.63906(7) 0.55162(10) 0.0487(4) Uani d 1
Cl Cl2 0.89886(13) 0.66652(6) 0.28277(8) 0.0347(3) Uani d 1
O O11 0.6005(3) 0.67029(15) 0.4340(2) 0.0288(7) Uani d 1
C C11 0.5129(5) 0.6209(2) 0.4128(3) 0.0292(10) Uani d 1
C C12 0.5785(5) 0.5615(2) 0.4072(3) 0.0304(11) Uani d 1
O O12 0.7279(4) 0.56332(16) 0.4243(3) 0.0344(8) Uani d 1
C C121 0.8027(7) 0.5055(3) 0.4161(4) 0.0451(14) Uani d 1
H H12A 0.7824 0.475 0.4609 0.068 Uiso calc 1
H H12B 0.9076 0.5136 0.4272 0.068 Uiso calc 1
H H12C 0.7694 0.4884 0.3547 0.068 Uiso calc 1
C C13 0.4944(7) 0.5080(3) 0.3858(4) 0.0397(13) Uani d 1
H H13 0.5397 0.4681 0.3827 0.048 Uiso calc 1
C C14 0.3425(7) 0.5123(3) 0.3688(4) 0.0441(15) Uani d 1
H H14 0.2845 0.4756 0.3528 0.053 Uiso calc 1
C C15 0.2777(6) 0.5695(3) 0.3751(4) 0.0420(14) Uani d 1
H H15 0.1747 0.5722 0.3644 0.05 Uiso calc 1
C C16 0.3625(6) 0.6246(3) 0.3975(4) 0.0339(11) Uani d 1
C C161 0.2874(5) 0.6845(3) 0.3990(4) 0.0388(13) Uani d 1
H H161 0.1849 0.6823 0.3928 0.047 Uiso calc 1
N N16 0.3433(4) 0.7399(2) 0.4076(3) 0.0361(10) Uani d 1
C C162 0.2435(6) 0.7940(3) 0.4047(5) 0.0498(16) Uani d 1
H H16A 0.1439 0.7784 0.3993 0.075 Uiso calc 1
H H16B 0.2483 0.8207 0.3521 0.075 Uiso calc 1
H H16C 0.272 0.8188 0.4607 0.075 Uiso calc 1
C C21 0.5855(5) 0.8855(3) 0.4726(4) 0.0344(12) Uani d 1
O O21 0.5157(4) 0.84486(17) 0.4129(3) 0.0351(8) Uani d 1
C C22 0.6147(6) 0.9468(3) 0.4418(4) 0.0360(12) Uani d 1
O O22 0.5648(4) 0.95460(18) 0.3497(3) 0.0402(9) Uani d 1
C C221 0.5993(7) 1.0125(3) 0.3126(4) 0.0464(14) Uani d 1
H H22A 0.5663 1.0476 0.3457 0.07 Uiso calc 1
H H22B 0.5507 1.0147 0.2482 0.07 Uiso calc 1
H H22C 0.7048 1.0154 0.3182 0.07 Uiso calc 1
C C23 0.6830(6) 0.9915(3) 0.5003(4) 0.0447(14) Uani d 1
H H23 0.7012 1.032 0.4778 0.054 Uiso calc 1
C C24 0.7272(7) 0.9785(3) 0.5946(4) 0.0436(14) Uani d 1
H H24 0.7754 1.0098 0.6354 0.052 Uiso calc 1
C C25 0.6993(6) 0.9197(3) 0.6259(4) 0.0416(13) Uani d 1
H H25 0.7275 0.9106 0.6891 0.05 Uiso calc 1
C C26 0.6302(6) 0.8730(3) 0.5665(4) 0.0358(12) Uani d 1
C C261 0.5976(5) 0.8127(3) 0.6033(4) 0.0351(12) Uani d 1
H H261 0.6065 0.8104 0.6673 0.042 Uiso calc 1
N N26 0.5577(5) 0.7616(2) 0.5575(3) 0.0326(10) Uani d 1
C C262 0.5263(7) 0.7067(3) 0.6084(4) 0.0427(13) Uani d 1
H H26A 0.6005 0.6742 0.608 0.064 Uiso calc 1
H H26B 0.4303 0.6898 0.5801 0.064 Uiso calc 1
H H26C 0.5269 0.719 0.6713 0.064 Uiso calc 1
O O31 0.7577(4) 0.76899(16) 0.4532(2) 0.0288(7) Uani d 1
C C31 0.8156(5) 0.8150(2) 0.4098(4) 0.0296(11) Uani d 1
C C32 0.9275(5) 0.8534(3) 0.4572(4) 0.0328(11) Uani d 1
O O32 0.9740(4) 0.84021(19) 0.5477(3) 0.0418(9) Uani d 1
C C321 1.0785(7) 0.8820(3) 0.6003(4) 0.0517(16) Uani d 1
H H32A 1.1694 0.88 0.5784 0.078 Uiso calc 1
H H32B 1.0971 0.8693 0.6645 0.078 Uiso calc 1
H H32C 1.0408 0.9253 0.5943 0.078 Uiso calc 1
C C33 0.9856(6) 0.9006(3) 0.4114(4) 0.0404(13) Uani d 1
H H33 1.0592 0.9275 0.4442 0.048 Uiso calc 1
C C34 0.9374(6) 0.9089(3) 0.3184(4) 0.0405(13) Uani d 1
H H34 0.9793 0.9409 0.2877 0.049 Uiso calc 1
C C35 0.8303(6) 0.8714(3) 0.2708(4) 0.0370(12) Uani d 1
H H35 0.7988 0.8767 0.2069 0.044 Uiso calc 1
C C36 0.7665(6) 0.8248(2) 0.3164(4) 0.0317(11) Uani d 1
C C361 0.6466(6) 0.7878(2) 0.2648(4) 0.0326(11) Uani d 1
H H361 0.6391 0.7853 0.2008 0.039 Uiso calc 1
N N36 0.5503(5) 0.7583(2) 0.2971(3) 0.0328(9) Uani d 1
C C362 0.4337(6) 0.7279(3) 0.2312(4) 0.0405(13) Uani d 1
H H36A 0.4517 0.7332 0.1697 0.061 Uiso calc 1
H H36B 0.3403 0.7473 0.2344 0.061 Uiso calc 1
H H36C 0.431 0.6827 0.2453 0.061 Uiso calc 1
O O1 0.3489(6) 0.8820(3) 0.2162(4) 0.0631(13) Uani d 1
H H1AO 0.408(9) 0.892(4) 0.265(4) 0.095 Uiso d 1
H H1BO 0.403(9) 0.878(5) 0.179(5) 0.095 Uiso d 1

loop_
_atom_site_aniso_label
_atom_site_aniso_U_11
_atom_site_aniso_U_22
_atom_site_aniso_U_33
_atom_site_aniso_U_12
_atom_site_aniso_U_13
_atom_site_aniso_U_23
Cd1 0.02341(18) 0.03144(19) 0.0287(2) 0.00034(13) 0.00698(13) -0.00319(14)
Co1 0.0266(4) 0.0294(4) 0.0262(4) 0.0041(3) 0.0058(3) -0.0003(3)
Cl1 0.0484(8) 0.0558(9) 0.0347(7) 0.0149(7) -0.0076(6) -0.0074(6)
Cl2 0.0320(6) 0.0434(7) 0.0309(6) 0.0019(5) 0.0116(5) -0.0038(5)
O11 0.0230(16) 0.0268(17) 0.038(2) -0.0002(13) 0.0100(14) 0.0007(15)
C11 0.032(3) 0.033(3) 0.024(3) -0.002(2) 0.009(2) 0.004(2)
C12 0.035(3) 0.033(3) 0.023(2) -0.004(2) 0.006(2) 0.001(2)
O12 0.0344(19) 0.0258(18) 0.045(2) 0.0039(14) 0.0131(16) -0.0004(16)
C121 0.051(3) 0.035(3) 0.052(4) 0.013(3) 0.018(3) 0.005(3)
C13 0.054(3) 0.034(3) 0.032(3) -0.006(2) 0.013(3) -0.001(2)
C14 0.053(4) 0.048(3) 0.029(3) -0.025(3) 0.004(2) 0.001(2)
C15 0.037(3) 0.060(4) 0.030(3) -0.016(3) 0.008(2) 0.006(3)
C16 0.030(3) 0.045(3) 0.027(3) -0.005(2) 0.008(2) 0.003(2)
C161 0.016(2) 0.065(4) 0.037(3) 0.002(2) 0.008(2) 0.004(3)
N16 0.023(2) 0.045(3) 0.039(3) 0.0044(19) 0.0065(18) 0.000(2)
C162 0.029(3) 0.050(4) 0.071(4) 0.013(3) 0.012(3) -0.002(3)
C21 0.027(2) 0.039(3) 0.039(3) 0.007(2) 0.012(2) -0.006(2)
O21 0.0331(19) 0.036(2) 0.034(2) 0.0036(15) 0.0034(15) -0.0030(16)
C22 0.038(3) 0.031(3) 0.041(3) 0.002(2) 0.013(2) -0.003(2)
O22 0.047(2) 0.036(2) 0.038(2) 0.0058(17) 0.0084(17) 0.0001(17)
C221 0.052(4) 0.042(3) 0.048(4) 0.011(3) 0.017(3) 0.007(3)
C23 0.045(3) 0.042(3) 0.049(4) -0.003(3) 0.016(3) -0.008(3)
C24 0.044(3) 0.045(3) 0.043(3) -0.007(3) 0.012(3) -0.013(3)
C25 0.035(3) 0.054(4) 0.035(3) -0.001(3) 0.007(2) -0.008(3)
C26 0.030(3) 0.045(3) 0.034(3) 0.004(2) 0.011(2) -0.006(2)
C261 0.030(3) 0.051(3) 0.026(3) 0.004(2) 0.011(2) -0.004(2)
N26 0.031(2) 0.042(3) 0.025(2) 0.0081(18) 0.0093(17) 0.0019(19)
C262 0.047(3) 0.047(3) 0.036(3) -0.002(3) 0.013(2) 0.004(3)
O31 0.0298(17) 0.0287(17) 0.0291(18) 0.0003(14) 0.0084(14) 0.0012(14)
C31 0.023(2) 0.034(3) 0.034(3) 0.0031(19) 0.011(2) -0.002(2)
C32 0.029(3) 0.034(3) 0.035(3) 0.002(2) 0.008(2) 0.004(2)
O32 0.036(2) 0.051(2) 0.035(2) -0.0085(17) 0.0009(16) 0.0033(18)
C321 0.045(3) 0.065(4) 0.043(4) -0.016(3) 0.003(3) 0.001(3)
C33 0.033(3) 0.038(3) 0.049(4) 0.000(2) 0.008(2) 0.000(3)
C34 0.036(3) 0.039(3) 0.047(3) -0.002(2) 0.008(2) 0.011(3)
C35 0.036(3) 0.038(3) 0.038(3) 0.007(2) 0.010(2) 0.006(2)
C36 0.032(3) 0.032(3) 0.033(3) 0.006(2) 0.011(2) 0.003(2)
C361 0.038(3) 0.030(3) 0.031(3) 0.009(2) 0.008(2) -0.001(2)
N36 0.037(2) 0.032(2) 0.028(2) 0.0012(18) 0.0016(18) -0.0008(18)
C362 0.046(3) 0.043(3) 0.031(3) -0.008(3) 0.004(2) -0.004(2)
O1 0.058(3) 0.062(3) 0.063(3) 0.014(2) -0.004(2) -0.002(3)

loop_
_atom_type_symbol
_atom_type_description
_atom_type_scat_dispersion_real
_atom_type_scat_dispersion_imag
_atom_type_scat_source
C C 0.0181 0.0091 'International Tables Vol C Tables 4.2.6.8 and 6.1.1.4'
H H 0 0 'International Tables Vol C Tables 4.2.6.8 and 6.1.1.4'
O O 0.0492 0.0322 'International Tables Vol C Tables 4.2.6.8 and 6.1.1.4'
Cl Cl 0.3639 0.7018 'International Tables Vol C Tables 4.2.6.8 and 6.1.1.4'
Cd Cd 0.1185 4.6533 'International Tables Vol C Tables 4.2.6.8 and 6.1.1.4'
Co Co -2.3653 3.6143 'International Tables Vol C Tables 4.2.6.8 and 6.1.1.4'
N N 0.0311 0.018 'International Tables Vol C Tables 4.2.6.8 and 6.1.1.4'

loop_
_exptl_crystal_face_index_h
_exptl_crystal_face_index_k
_exptl_crystal_face_index_l
_exptl_crystal_face_perp_dist
0 1 0 0.0109
0 -1 0 0.0063
0 0 -1 0.0403
0 0 1 0.0309
-1 0 5 0.0511
1 0 -1 0.0791
2 0 1 0.0716
-1 0 0 0.2012

loop_
_geom_angle_atom_site_label_1
_geom_angle_atom_site_label_2
_geom_angle_atom_site_label_3
_geom_angle
_geom_angle_publ_flag
O11 Cd1 O31 68.33(12) yes
O11 Cd1 Cl1 127.90(10) yes
O31 Cd1 Cl1 111.39(9) yes
O11 Cd1 Cl2 116.80(10) yes
O31 Cd1 Cl2 107.72(9) yes
Cl1 Cd1 Cl2 112.53(5) yes
O11 Cd1 O12 66.48(12) yes
O31 Cd1 O12 134.52(12) yes
Cl1 Cd1 O12 92.53(9) yes
Cl2 Cd1 O12 96.82(9) yes
O21 Co1 O11 173.23(16) yes
O21 Co1 O31 92.41(15) yes
O11 Co1 O31 82.67(14) yes
O21 Co1 N16 92.19(18) yes
O11 Co1 N16 92.91(17) yes
O31 Co1 N16 174.93(18) yes
O21 Co1 N26 92.72(18) yes
O11 Co1 N26 91.78(17) yes
O31 Co1 N26 88.21(16) yes
N16 Co1 N26 89.43(19) yes
O21 Co1 N36 85.17(17) yes
O11 Co1 N36 90.06(17) yes
O31 Co1 N36 88.82(17) yes
N16 Co1 N36 93.70(19) yes
N26 Co1 N36 176.3(2) yes
C11 O11 Co1 127.9(3) ?
C11 O11 Cd1 123.9(3) ?
Co1 O11 Cd1 104.50(14) ?
O11 C11 C16 123.7(5) ?
O11 C11 C12 117.3(4) ?
C16 C11 C12 119.0(5) ?
O12 C12 C13 125.3(5) ?
O12 C12 C11 114.1(4) ?
C13 C12 C11 120.6(5) ?
C12 O12 C121 117.6(4) ?
C12 O12 Cd1 115.7(3) ?
C121 O12 Cd1 125.1(3) ?
O12 C121 H12A 109.5 ?
O12 C121 H12B 109.5 ?
H12A C121 H12B 109.5 ?
O12 C121 H12C 109.5 ?
H12A C121 H12C 109.5 ?
H12B C121 H12C 109.5 ?
C12 C13 C14 120.1(5) ?
C12 C13 H13 120 ?
C14 C13 H13 120 ?
C15 C14 C13 119.8(5) ?
C15 C14 H14 120.1 ?
C13 C14 H14 120.1 ?
C14 C15 C16 120.7(5) ?
C14 C15 H15 119.7 ?
C16 C15 H15 119.7 ?
C11 C16 C15 119.8(5) ?
C11 C16 C161 121.9(5) ?
C15 C16 C161 118.2(5) ?
N16 C161 C16 127.6(5) ?
N16 C161 H161 116.2 ?
C16 C161 H161 116.2 ?
C161 N16 C162 117.6(5) ?
C161 N16 Co1 124.9(4) ?
C162 N16 Co1 117.5(4) ?
N16 C162 H16A 109.5 ?
N16 C162 H16B 109.5 ?
H16A C162 H16B 109.5 ?
N16 C162 H16C 109.5 ?
H16A C162 H16C 109.5 ?
H16B C162 H16C 109.5 ?
O21 C21 C26 124.1(5) ?
O21 C21 C22 118.6(5) ?
C26 C21 C22 117.3(5) ?
C21 O21 Co1 121.2(3) ?
C23 C22 O22 125.6(5) ?
C23 C22 C21 121.5(6) ?
O22 C22 C21 112.9(5) ?
C22 O22 C221 116.4(5) ?
O22 C221 H22A 109.5 ?
O22 C221 H22B 109.5 ?
H22A C221 H22B 109.5 ?
O22 C221 H22C 109.5 ?
H22A C221 H22C 109.5 ?
H22B C221 H22C 109.5 ?
C22 C23 C24 120.7(6) ?
C22 C23 H23 119.6 ?
C24 C23 H23 119.6 ?
C25 C24 C23 118.8(5) ?
C25 C24 H24 120.6 ?
C23 C24 H24 120.6 ?
C24 C25 C26 121.2(6) ?
C24 C25 H25 119.4 ?
C26 C25 H25 119.4 ?
C25 C26 C21 120.5(5) ?
C25 C26 C261 119.1(5) ?
C21 C26 C261 120.3(5) ?
N26 C261 C26 126.4(5) ?
N26 C261 H261 116.8 ?
C26 C261 H261 116.8 ?
C261 N26 C262 117.1(5) ?
C261 N26 Co1 121.0(4) ?
C262 N26 Co1 121.8(4) ?
N26 C262 H26A 109.5 ?
N26 C262 H26B 109.5 ?
H26A C262 H26B 109.5 ?
N26 C262 H26C 109.5 ?
H26A C262 H26C 109.5 ?
H26B C262 H26C 109.5 ?
C31 O31 Co1 119.2(3) ?
C31 O31 Cd1 114.7(3) ?
Co1 O31 Cd1 102.02(14) ?
O31 C31 C36 120.8(5) ?
O31 C31 C32 120.7(5) ?
C36 C31 C32 118.6(5) ?
O32 C32 C33 124.3(5) ?
O32 C32 C31 115.8(5) ?
C33 C32 C31 119.9(5) ?
C32 O32 C321 117.5(5) ?
O32 C321 H32A 109.5 ?
O32 C321 H32B 109.5 ?
H32A C321 H32B 109.5 ?
O32 C321 H32C 109.5 ?
H32A C321 H32C 109.5 ?
H32B C321 H32C 109.5 ?
C34 C33 C32 120.8(5) ?
C34 C33 H33 119.6 ?
C32 C33 H33 119.6 ?
C35 C34 C33 120.2(5) ?
C35 C34 H34 119.9 ?
C33 C34 H34 119.9 ?
C34 C35 C36 119.9(5) ?
C34 C35 H35 120 ?
C36 C35 H35 120 ?
C31 C36 C35 120.6(5) ?
C31 C36 C361 120.6(5) ?
C35 C36 C361 118.7(5) ?
N36 C361 C36 126.3(5) ?
N36 C361 H361 116.9 ?
C36 C361 H361 116.9 ?
C361 N36 C362 116.6(5) ?
C361 N36 Co1 122.5(4) ?
C362 N36 Co1 120.8(4) ?
N36 C362 H36A 109.5 ?
N36 C362 H36B 109.5 ?
H36A C362 H36B 109.5 ?
N36 C362 H36C 109.5 ?
H36A C362 H36C 109.5 ?
H36B C362 H36C 109.5 ?
H1AO O1 H1BO 103(9) ?

loop_
_geom_bond_atom_site_label_1
_geom_bond_atom_site_label_2
_geom_bond_distance
_geom_bond_publ_flag
Cd1 O11 2.235(3) yes
Cd1 O31 2.286(3) yes
Cd1 Cl1 2.4091(14) yes
Cd1 Cl2 2.4222(12) yes
Cd1 O12 2.459(3) yes
Co1 O21 1.871(4) yes
Co1 O11 1.913(3) yes
Co1 O31 1.932(3) yes
Co1 N16 1.933(4) yes
Co1 N26 1.942(4) yes
Co1 N36 1.961(5) yes
O11 C11 1.327(6) ?
C11 C16 1.386(7) ?
C11 C12 1.409(7) ?
C12 O12 1.374(6) ?
C12 C13 1.381(8) ?
O12 C121 1.429(6) ?
C121 H12A 0.98 ?
C121 H12B 0.98 ?
C121 H12C 0.98 ?
C13 C14 1.400(9) ?
C13 H13 0.95 ?
C14 C15 1.367(9) ?
C14 H14 0.95 ?
C15 C16 1.412(8) ?
C15 H15 0.95 ?
C16 C161 1.454(8) ?
C161 N16 1.279(8) ?
C161 H161 0.95 ?
N16 C162 1.474(7) ?
C162 H16A 0.98 ?
C162 H16B 0.98 ?
C162 H16C 0.98 ?
C21 O21 1.313(7) ?
C21 C26 1.410(8) ?
C21 C22 1.422(8) ?
C22 C23 1.357(8) ?
C22 O22 1.374(7) ?
O22 C221 1.413(7) ?
C221 H22A 0.98 ?
C221 H22B 0.98 ?
C221 H22C 0.98 ?
C23 C24 1.417(9) ?
C23 H23 0.95 ?
C24 C25 1.375(9) ?
C24 H24 0.95 ?
C25 C26 1.396(8) ?
C25 H25 0.95 ?
C26 C261 1.450(8) ?
C261 N26 1.293(7) ?
C261 H261 0.95 ?
N26 C262 1.456(7) ?
C262 H26A 0.98 ?
C262 H26B 0.98 ?
C262 H26C 0.98 ?
O31 C31 1.349(6) ?
C31 C36 1.398(8) ?
C31 C32 1.399(8) ?
C32 O32 1.367(7) ?
C32 C33 1.389(8) ?
O32 C321 1.430(7) ?
C321 H32A 0.98 ?
C321 H32B 0.98 ?
C321 H32C 0.98 ?
C33 C34 1.387(8) ?
C33 H33 0.95 ?
C34 C35 1.360(8) ?
C34 H34 0.95 ?
C35 C36 1.405(8) ?
C35 H35 0.95 ?
C36 C361 1.455(8) ?
C361 N36 1.277(7) ?
C361 H361 0.95 ?
N36 C362 1.463(7) ?
C362 H36A 0.98 ?
C362 H36B 0.98 ?
C362 H36C 0.98 ?
O1 H1AO 0.84(6) ?
O1 H1BO 0.84(6) ?

loop_
_geom_hbond_atom_site_label_D
_geom_hbond_atom_site_label_H
_geom_hbond_atom_site_label_A
_geom_hbond_site_symmetry_A
_geom_hbond_distance_DH
_geom_hbond_distance_HA
_geom_hbond_distance_DA
_geom_hbond_angle_DHA
C361 H361 Cl1 4_575 0.95 2.76 3.509(5) 136.9
C362 H36A O32 4_575 0.98 2.45 3.204(7) 133.9
O1 H1AO O21 . 0.84(6) 2.45(7) 3.140(6) 139(9)
O1 H1AO O22 . 0.84(6) 2.19(5) 2.965(7) 153(9)
O1 H1BO Cl1 4_575 0.84(6) 2.54(7) 3.368(6) 173(9)

_cod_database_fobs_code 2021246
